data_7003240
loop_
_publ_author_name
'Lazarides, Theodore'
'Adams, Harry'
'Sykes, Daniel'
'Faulkner, Stephen'
'Calogero, Giuseppe'
'Ward, Michael D.'

_publ_section_title
;
 Heteronuclear bipyrimidine-bridged Ru--Ln and Os--Ln dyads: low-energy
 3MLCT states as energy-donors to Yb(iii) and Nd(iii)
;
_journal_issue 5
_journal_name_full 'Dalton Transactions'
_journal_page_first 691
_journal_page_last 698
_journal_paper_doi 10.1039/b714640j
_journal_year 2008
_chemical_formula_sum 'C59 H65 F30 N8 Nd O10 Os P2'
_chemical_formula_weight 2012.57
_chemical_name_systematic
;
?
;
_space_group_IT_number 14
_symmetry_cell_setting monoclinic
_symmetry_space_group_name_Hall '-P 2ybc'
_symmetry_space_group_name_H-M 'P 1 21/c 1'
_atom_sites_solution_hydrogens geom
_atom_sites_solution_primary direct
_atom_sites_solution_secondary difmap
_audit_creation_method SHELXL-97
_cell_angle_alpha 90.00
_cell_angle_beta 105.428(5)
_cell_angle_gamma 90.00
_cell_formula_units_Z 4
_cell_length_a 25.213(2)
_cell_length_b 11.2690(10)
_cell_length_c 30.304(3)
_cell_measurement_reflns_used 8641
_cell_measurement_temperature 150(2)
_cell_measurement_theta_max 54.582
_cell_measurement_theta_min 4.565
_cell_volume 8299.9(13)
_computing_structure_refinement 'SHELXL-97 (Sheldrick, 1997)'
_computing_structure_solution 'SHELXS-97 (Sheldrick, 1990)'
_diffrn_ambient_temperature 150(2)
_diffrn_detector_area_resol_mean 100
_diffrn_measured_fraction_theta_full 1.000
_diffrn_measured_fraction_theta_max 0.995
_diffrn_measurement_device_type 'Bruker CCD area detector'
_diffrn_measurement_method 'phi and omega scans'
_diffrn_radiation_monochromator graphite
_diffrn_radiation_source 'fine-focus sealed tube'
_diffrn_radiation_type MoK\a
_diffrn_radiation_wavelength 0.71073
_diffrn_reflns_av_R_equivalents 0.0614
_diffrn_reflns_av_sigmaI/netI 0.0437
_diffrn_reflns_limit_h_max 32
_diffrn_reflns_limit_h_min -32
_diffrn_reflns_limit_k_max 14
_diffrn_reflns_limit_k_min -14
_diffrn_reflns_limit_l_max 39
_diffrn_reflns_limit_l_min -39
_diffrn_reflns_number 173473
_diffrn_reflns_theta_full 25.00
_diffrn_reflns_theta_max 27.59
_diffrn_reflns_theta_min 1.39
_exptl_absorpt_coefficient_mu 2.307
_exptl_absorpt_correction_T_max 0.9340
_exptl_absorpt_correction_T_min 0.4589
_exptl_absorpt_correction_type multi-scan
_exptl_absorpt_process_details sadabs
_exptl_crystal_colour brown
_exptl_crystal_density_diffrn 1.611
_exptl_crystal_density_method 'not measured'
_exptl_crystal_description needle
_exptl_crystal_F_000 3964
_exptl_crystal_size_max 0.40
_exptl_crystal_size_mid 0.09
_exptl_crystal_size_min 0.03
_refine_diff_density_max 1.913
_refine_diff_density_min -1.260
_refine_diff_density_rms 0.177
_refine_ls_extinction_coef 0.00030(4)
_refine_ls_extinction_expression Fc^*^=kFc[1+0.001xFc^2^\l^3^/sin(2\q)]^-1/4^
_refine_ls_extinction_method SHELXL
_refine_ls_goodness_of_fit_ref 1.077
_refine_ls_hydrogen_treatment mixed
_refine_ls_matrix_type full
_refine_ls_number_parameters 1005
_refine_ls_number_reflns 19136
_refine_ls_number_restraints 93
_refine_ls_restrained_S_all 1.077
_refine_ls_R_factor_all 0.0787
_refine_ls_R_factor_gt 0.0541
_refine_ls_shift/su_max 0.002
_refine_ls_shift/su_mean 0.000
_refine_ls_structure_factor_coef Fsqd
_refine_ls_weighting_details 'calc w=1/[\s^2^(Fo^2^)+(0.0727P)^2^+57.6499P] where P=(Fo^2^+2Fc^2^)/3'
_refine_ls_weighting_scheme calc
_refine_ls_wR_factor_gt 0.1459
_refine_ls_wR_factor_ref 0.1606
_reflns_number_gt 14687
_reflns_number_total 19136
_reflns_threshold_expression >2sigma(I)
_cod_data_source_file b714640j.txt
_cod_data_source_block imw661
_cod_original_cell_volume 8299.6(13)
_cod_original_sg_symbol_H-M P2(1)/c
_cod_database_code 7003240

loop_
_symmetry_equiv_pos_as_xyz
'x, y, z'
'-x, y+1/2, -z+1/2'
'-x, -y, -z'
'x, -y-1/2, z-1/2'

loop_
_atom_site_label
_atom_site_type_symbol
_atom_site_fract_x
_atom_site_fract_y
_atom_site_fract_z
_atom_site_U_iso_or_equiv
_atom_site_adp_type
_atom_site_occupancy
_atom_site_symmetry_multiplicity
_atom_site_calc_flag
_atom_site_refinement_flags
_atom_site_disorder_assembly
_atom_site_disorder_group
Nd1 Nd 0.184076(16) 0.35859(3) 0.671862(13) 0.02875(10) Uani 1 1 d . . .
Os1 Os 0.269950(10) 0.21236(2) 0.503575(8) 0.02185(8) Uani 1 1 d . . .
P1 P 0.39763(18) 0.7186(4) 0.5151(2) 0.0247(10) Uiso 0.483(10) 1 d PU A 1
F1 F 0.3990(4) 0.5802(9) 0.5230(4) 0.044(2) Uiso 0.483(10) 1 d PU A 1
F2 F 0.3343(4) 0.7217(9) 0.5168(4) 0.037(2) Uiso 0.483(10) 1 d PU A 1
F3 F 0.3799(4) 0.7072(9) 0.4623(4) 0.038(2) Uiso 0.483(10) 1 d PU A 1
F4 F 0.4598(5) 0.7113(10) 0.5120(4) 0.027(2) Uiso 0.483(10) 1 d PU A 1
F5 F 0.4164(5) 0.7315(12) 0.5707(4) 0.055(2) Uiso 0.483(10) 1 d PU A 1
F6 F 0.3987(4) 0.8585(9) 0.5009(4) 0.033(2) Uiso 0.483(10) 1 d PU A 1
P1' P 0.40097(17) 0.7351(4) 0.52698(19) 0.0243(10) Uiso 0.517(10) 1 d PU A 2
F1' F 0.4013(4) 0.6052(9) 0.5469(4) 0.047(2) Uiso 0.517(10) 1 d PU A 2
F2' F 0.3406(4) 0.7604(9) 0.5322(3) 0.039(2) Uiso 0.517(10) 1 d PU A 2
F3' F 0.3730(5) 0.6804(10) 0.4752(4) 0.052(3) Uiso 0.517(10) 1 d PU A 2
F4' F 0.4617(5) 0.7173(11) 0.5224(4) 0.035(3) Uiso 0.517(10) 1 d PU A 2
F5' F 0.4277(4) 0.7849(10) 0.5746(3) 0.044(2) Uiso 0.517(10) 1 d PU A 2
F6' F 0.3996(4) 0.8666(9) 0.5142(4) 0.038(2) Uiso 0.517(10) 1 d PU A 2
P2 P 0.12453(12) 0.6861(2) 0.51527(8) 0.0508(6) Uani 1 1 d . . .
F7 F 0.1616(3) 0.5716(5) 0.5230(3) 0.087(2) Uani 1 1 d . . .
F8 F 0.0736(3) 0.6005(7) 0.5173(3) 0.095(2) Uani 1 1 d . . .
F9 F 0.1363(3) 0.6997(6) 0.5687(2) 0.088(2) Uani 1 1 d . . .
F10 F 0.1737(3) 0.7670(6) 0.5141(3) 0.096(2) Uani 1 1 d . . .
F11 F 0.1094(3) 0.6659(7) 0.4622(2) 0.095(2) Uani 1 1 d . . .
F12 F 0.0857(4) 0.7973(7) 0.5100(3) 0.125(3) Uani 1 1 d . . .
F13 F 0.2195(5) 0.7893(9) 0.6562(3) 0.053(3) Uiso 0.502(14) 1 d PDU B 1
F14 F 0.2410(4) 0.7979(11) 0.7293(3) 0.072(3) Uiso 0.502(14) 1 d PDU B 1
F15 F 0.1646(5) 0.8702(10) 0.6903(5) 0.084(3) Uiso 0.502(14) 1 d PDU B 1
F13' F 0.2380(4) 0.7826(9) 0.6701(4) 0.054(3) Uiso 0.498(14) 1 d PDU B 2
F14' F 0.2178(5) 0.8369(11) 0.7314(3) 0.077(3) Uiso 0.498(14) 1 d PDU B 2
F15' F 0.1570(4) 0.8447(11) 0.6672(4) 0.074(3) Uiso 0.498(14) 1 d PDU B 2
F16 F 0.0312(2) 0.4672(7) 0.7400(2) 0.083(2) Uani 1 1 d . B .
F17 F 0.0564(2) 0.6391(5) 0.76619(19) 0.0652(16) Uani 1 1 d . B .
F18 F 0.0997(2) 0.4869(5) 0.79934(17) 0.0612(14) Uani 1 1 d . B .
F19 F 0.2483(3) 0.4054(9) 0.8392(2) 0.111(3) Uani 1 1 d . . .
F20 F 0.3082(3) 0.5214(6) 0.8264(2) 0.095(2) Uani 1 1 d . . .
F21 F 0.3328(3) 0.3529(6) 0.85491(18) 0.0714(17) Uani 1 1 d . . .
F22 F 0.3510(4) 0.1105(8) 0.6794(2) 0.131(4) Uani 1 1 d . . .
F23 F 0.3171(5) 0.0144(7) 0.7246(5) 0.164(5) Uani 1 1 d . . .
F24 F 0.3878(4) 0.1074(9) 0.7483(3) 0.125(4) Uani 1 1 d . . .
F25 F 0.0069(4) 0.1340(13) 0.5967(3) 0.164(5) Uani 1 1 d . . .
F26 F -0.0189(3) 0.0969(6) 0.6547(2) 0.0803(19) Uani 1 1 d . . .
F27 F -0.0160(3) 0.2747(8) 0.6362(6) 0.218(9) Uani 1 1 d . . .
C59 C 0.1571(4) 0.1029(10) 0.7863(5) 0.081(4) Uiso 0.570(11) 1 d PDU C 1
F28 F 0.2000(5) 0.0324(12) 0.7882(5) 0.099(4) Uiso 0.570(11) 1 d PDU C 1
F29 F 0.1727(6) 0.1869(10) 0.8179(5) 0.109(4) Uiso 0.570(11) 1 d PDU C 1
F30 F 0.1181(5) 0.0387(12) 0.7971(5) 0.099(3) Uiso 0.570(11) 1 d PDU C 1
C59' C 0.1579(5) 0.0799(12) 0.7822(5) 0.082(4) Uiso 0.430(11) 1 d PDU C 2
F28' F 0.2114(5) 0.0634(15) 0.8008(6) 0.092(4) Uiso 0.430(11) 1 d PDU C 2
F29' F 0.1387(7) 0.1462(15) 0.8108(6) 0.111(4) Uiso 0.430(11) 1 d PDU C 2
F30' F 0.1331(6) -0.0251(13) 0.7784(6) 0.091(4) Uiso 0.430(11) 1 d PDU C 2
O1 O 0.1949(2) 0.5736(4) 0.67646(17) 0.0365(11) Uani 1 1 d . . .
O2 O 0.1224(2) 0.4370(5) 0.71306(17) 0.0377(12) Uani 1 1 d . . .
O3 O 0.2431(2) 0.4133(5) 0.74751(18) 0.0411(12) Uani 1 1 d . . .
O4 O 0.2719(2) 0.2525(5) 0.68799(18) 0.0452(14) Uani 1 1 d . . .
O5 O 0.0972(2) 0.2496(5) 0.64711(18) 0.0402(12) Uani 1 1 d . . .
O6 O 0.1791(2) 0.1987(5) 0.7250(2) 0.0468(14) Uani 1 1 d . C .
O7 O 0.1205(2) 0.4454(5) 0.60270(19) 0.0443(13) Uani 1 1 d . . .
N1 N 0.3163(2) 0.2905(4) 0.46527(18) 0.0238(11) Uani 1 1 d . . .
N2 N 0.3490(2) 0.1629(4) 0.53837(17) 0.0229(11) Uani 1 1 d . . .
N3 N 0.2549(2) 0.0685(5) 0.46046(17) 0.0232(11) Uani 1 1 d . . .
N4 N 0.1926(2) 0.2494(5) 0.46172(19) 0.0261(11) Uani 1 1 d . D .
N5 N 0.2730(2) 0.3517(5) 0.54781(18) 0.0236(11) Uani 1 1 d . . .
N6 N 0.2290(2) 0.1440(5) 0.54757(18) 0.0240(11) Uani 1 1 d . . .
N7 N 0.1896(2) 0.1963(5) 0.6087(2) 0.0291(12) Uani 1 1 d . . .
N8 N 0.2407(2) 0.4168(5) 0.61108(19) 0.0276(12) Uani 1 1 d . . .
C1 C 0.2965(3) 0.3561(6) 0.4277(2) 0.0287(14) Uani 1 1 d . . .
H1 H 0.2577 0.3655 0.4169 0.034 Uiso 1 1 calc R . .
C2 C 0.3292(3) 0.4106(6) 0.4038(2) 0.0284(14) Uani 1 1 d . . .
H2 H 0.3128 0.4573 0.3776 0.034 Uiso 1 1 calc R . .
C3 C 0.3860(3) 0.3974(5) 0.4179(2) 0.0235(13) Uani 1 1 d . . .
C4 C 0.4067(3) 0.3271(6) 0.4569(2) 0.0247(13) Uani 1 1 d . . .
H4 H 0.4453 0.3153 0.4678 0.030 Uiso 1 1 calc R . .
C5 C 0.3719(3) 0.2745(5) 0.4797(2) 0.0218(12) Uani 1 1 d . . .
C6 C 0.3906(3) 0.2005(5) 0.5212(2) 0.0222(12) Uani 1 1 d . . .
C7 C 0.4441(3) 0.1680(6) 0.5406(2) 0.0268(13) Uani 1 1 d . . .
H7 H 0.4722 0.1958 0.5276 0.032 Uiso 1 1 calc R . .
C8 C 0.4584(3) 0.0944(6) 0.5793(2) 0.0258(13) Uani 1 1 d . . .
C9 C 0.4152(3) 0.0585(6) 0.5965(2) 0.0301(14) Uani 1 1 d . . .
H9 H 0.4223 0.0093 0.6229 0.036 Uiso 1 1 calc R . .
C10 C 0.3616(3) 0.0940(6) 0.5754(2) 0.0290(14) Uani 1 1 d . . .
H10 H 0.3328 0.0681 0.5880 0.035 Uiso 1 1 calc R . .
C11 C 0.4251(3) 0.4534(6) 0.3924(2) 0.0291(14) Uani 1 1 d . . .
C12 C 0.3932(3) 0.5371(7) 0.3543(3) 0.0383(17) Uani 1 1 d . . .
H12A H 0.3764 0.6011 0.3679 0.057 Uiso 1 1 calc R . .
H12B H 0.3644 0.4924 0.3326 0.057 Uiso 1 1 calc R . .
H12C H 0.4186 0.5711 0.3382 0.057 Uiso 1 1 calc R . .
C13 C 0.4690(3) 0.5246(6) 0.4264(3) 0.0346(16) Uani 1 1 d . . .
H13A H 0.4515 0.5884 0.4394 0.052 Uiso 1 1 calc R . .
H13B H 0.4947 0.5589 0.4106 0.052 Uiso 1 1 calc R . .
H13C H 0.4892 0.4722 0.4510 0.052 Uiso 1 1 calc R . .
C14 C 0.4514(3) 0.3540(6) 0.3716(2) 0.0344(16) Uani 1 1 d . . .
H14A H 0.4227 0.3092 0.3498 0.052 Uiso 1 1 calc R . .
H14B H 0.4715 0.3008 0.3959 0.052 Uiso 1 1 calc R . .
H14C H 0.4770 0.3880 0.3556 0.052 Uiso 1 1 calc R . .
C15 C 0.5174(3) 0.0550(6) 0.6004(2) 0.0308(14) Uani 1 1 d . . .
C16 C 0.5371(3) -0.0198(7) 0.5649(3) 0.0376(17) Uani 1 1 d . . .
H16A H 0.5751 -0.0455 0.5782 0.056 Uiso 1 1 calc R . .
H16B H 0.5352 0.0283 0.5376 0.056 Uiso 1 1 calc R . .
H16C H 0.5133 -0.0896 0.5564 0.056 Uiso 1 1 calc R . .
C17 C 0.5541(3) 0.1655(7) 0.6132(3) 0.050(2) Uani 1 1 d . . .
H17A H 0.5922 0.1409 0.6268 0.075 Uiso 1 1 calc R . .
H17B H 0.5413 0.2137 0.6352 0.075 Uiso 1 1 calc R . .
H17C H 0.5522 0.2124 0.5855 0.075 Uiso 1 1 calc R . .
C18 C 0.5228(3) -0.0207(7) 0.6438(3) 0.0426(18) Uani 1 1 d . . .
H18A H 0.5613 -0.0441 0.6563 0.064 Uiso 1 1 calc R . .
H18B H 0.4999 -0.0918 0.6359 0.064 Uiso 1 1 calc R . .
H18C H 0.5107 0.0258 0.6666 0.064 Uiso 1 1 calc R . .
C19 C 0.2913(3) -0.0190(6) 0.4595(2) 0.0305(14) Uani 1 1 d . . .
H19 H 0.3283 -0.0104 0.4774 0.037 Uiso 1 1 calc R . .
C20 C 0.2767(3) -0.1196(6) 0.4337(2) 0.0330(15) Uani 1 1 d . . .
H20 H 0.3040 -0.1774 0.4332 0.040 Uiso 1 1 calc R . .
C21 C 0.2229(3) -0.1387(6) 0.4081(2) 0.0287(14) Uani 1 1 d . . .
C22 C 0.1860(3) -0.0471(6) 0.4080(2) 0.0289(14) Uani 1 1 d . . .
H22 H 0.1489 -0.0547 0.3904 0.035 Uiso 1 1 calc R . .
C23 C 0.2026(3) 0.0556(6) 0.4333(2) 0.0246(13) Uani 1 1 d . . .
C24 C 0.1675(3) 0.1599(6) 0.4336(2) 0.0253(13) Uani 1 1 d . . .
C25 C 0.1138(3) 0.1703(7) 0.4076(3) 0.0391(18) Uani 1 1 d . D .
H25 H 0.0969 0.1057 0.3890 0.047 Uiso 1 1 calc R . .
C26 C 0.0839(3) 0.2740(8) 0.4082(3) 0.047(2) Uani 1 1 d . . .
C27 C 0.1112(3) 0.3652(7) 0.4355(3) 0.0434(19) Uani 1 1 d . D .
H27 H 0.0929 0.4385 0.4364 0.052 Uiso 1 1 calc R . .
C28 C 0.1640(3) 0.3512(6) 0.4613(3) 0.0321(15) Uani 1 1 d . . .
H28 H 0.1815 0.4156 0.4797 0.039 Uiso 1 1 calc R D .
C29 C 0.2073(3) -0.2555(7) 0.3821(3) 0.0393(17) Uani 1 1 d . . .
C30 C 0.1452(4) -0.2663(8) 0.3629(4) 0.057(3) Uani 1 1 d . . .
H30A H 0.1364 -0.3418 0.3465 0.085 Uiso 1 1 calc R . .
H30B H 0.1316 -0.2005 0.3418 0.085 Uiso 1 1 calc R . .
H30C H 0.1276 -0.2637 0.3881 0.085 Uiso 1 1 calc R . .
C31 C 0.2261(4) -0.3599(7) 0.4155(3) 0.054(2) Uani 1 1 d . . .
H31A H 0.2162 -0.4351 0.3991 0.081 Uiso 1 1 calc R . .
H31B H 0.2079 -0.3547 0.4403 0.081 Uiso 1 1 calc R . .
H31C H 0.2661 -0.3563 0.4284 0.081 Uiso 1 1 calc R . .
C32 C 0.2367(5) -0.2610(9) 0.3438(3) 0.064(3) Uani 1 1 d . . .
H32A H 0.2272 -0.3353 0.3268 0.096 Uiso 1 1 calc R . .
H32B H 0.2766 -0.2575 0.3573 0.096 Uiso 1 1 calc R . .
H32C H 0.2251 -0.1937 0.3230 0.096 Uiso 1 1 calc R . .
C33 C 0.0210(6) 0.2707(14) 0.3837(5) 0.048(2) Uiso 0.651(13) 1 d PU D 1
C34 C -0.0095(7) 0.1856(15) 0.4072(5) 0.058(3) Uiso 0.651(13) 1 d PU D 1
H34A H 0.0053 0.1053 0.4067 0.087 Uiso 0.651(13) 1 calc PR D 1
H34B H -0.0487 0.1857 0.3910 0.087 Uiso 0.651(13) 1 calc PR D 1
H34C H -0.0048 0.2107 0.4389 0.087 Uiso 0.651(13) 1 calc PR D 1
C35 C -0.0034(7) 0.3908(14) 0.3855(5) 0.059(3) Uiso 0.651(13) 1 d PU D 1
H35A H 0.0039 0.4165 0.4175 0.088 Uiso 0.651(13) 1 calc PR D 1
H35B H -0.0432 0.3873 0.3718 0.088 Uiso 0.651(13) 1 calc PR D 1
H35C H 0.0132 0.4473 0.3685 0.088 Uiso 0.651(13) 1 calc PR D 1
C36 C 0.0107(7) 0.2222(14) 0.3358(5) 0.048(3) Uiso 0.651(13) 1 d PU D 1
H36A H 0.0270 0.1430 0.3369 0.072 Uiso 0.651(13) 1 calc PR D 1
H36B H 0.0273 0.2751 0.3175 0.072 Uiso 0.651(13) 1 calc PR D 1
H36C H -0.0291 0.2170 0.3218 0.072 Uiso 0.651(13) 1 calc PR D 1
C33' C 0.0287(12) 0.308(3) 0.3732(10) 0.049(3) Uiso 0.349(13) 1 d PU D 2
C34' C -0.0096(13) 0.256(3) 0.3989(10) 0.059(3) Uiso 0.349(13) 1 d PU D 2
H34D H -0.0028 0.2943 0.4290 0.088 Uiso 0.349(13) 1 calc PR D 2
H34E H -0.0031 0.1708 0.4029 0.088 Uiso 0.349(13) 1 calc PR D 2
H34F H -0.0478 0.2704 0.3815 0.088 Uiso 0.349(13) 1 calc PR D 2
C35' C 0.0141(12) 0.434(3) 0.3654(10) 0.060(4) Uiso 0.349(13) 1 d PU D 2
H35D H 0.0173 0.4730 0.3949 0.089 Uiso 0.349(13) 1 calc PR D 2
H35E H -0.0238 0.4405 0.3463 0.089 Uiso 0.349(13) 1 calc PR D 2
H35F H 0.0392 0.4716 0.3499 0.089 Uiso 0.349(13) 1 calc PR D 2
C36' C 0.0210(12) 0.255(3) 0.3278(9) 0.044(4) Uiso 0.349(13) 1 d PU D 2
H36D H 0.0301 0.1703 0.3311 0.067 Uiso 0.349(13) 1 calc PR D 2
H36E H 0.0451 0.2946 0.3118 0.067 Uiso 0.349(13) 1 calc PR D 2
H36F H -0.0175 0.2644 0.3102 0.067 Uiso 0.349(13) 1 calc PR D 2
C37 C 0.2988(3) 0.4582(6) 0.5479(2) 0.0305(15) Uani 1 1 d . . .
H37 H 0.3192 0.4727 0.5262 0.037 Uiso 1 1 calc R . .
C38 C 0.2954(3) 0.5452(6) 0.5790(3) 0.0366(17) Uani 1 1 d . . .
H38 H 0.3132 0.6194 0.5792 0.044 Uiso 1 1 calc R . .
C39 C 0.2653(3) 0.5213(6) 0.6100(2) 0.0328(15) Uani 1 1 d . . .
H39 H 0.2621 0.5810 0.6312 0.039 Uiso 1 1 calc R . .
C40 C 0.2451(2) 0.3376(5) 0.5796(2) 0.0212(12) Uani 1 1 d . . .
C41 C 0.2190(3) 0.2198(5) 0.5791(2) 0.0250(13) Uani 1 1 d . . .
C42 C 0.2086(3) 0.0332(6) 0.5482(2) 0.0310(15) Uani 1 1 d . . .
H42 H 0.2151 -0.0240 0.5272 0.037 Uiso 1 1 calc R . .
C43 C 0.1788(3) 0.0007(6) 0.5782(3) 0.0399(18) Uani 1 1 d . . .
H43 H 0.1650 -0.0776 0.5784 0.048 Uiso 1 1 calc R . .
C44 C 0.1698(3) 0.0866(6) 0.6081(3) 0.0382(17) Uani 1 1 d . . .
H44 H 0.1488 0.0666 0.6288 0.046 Uiso 1 1 calc R . .
C45 C 0.1986(3) 0.7782(7) 0.69219(18) 0.051(2) Uani 1 1 d D . .
C46 C 0.1768(3) 0.6530(7) 0.6965(2) 0.0368(16) Uani 1 1 d . B .
C47 C 0.1390(3) 0.6439(7) 0.7226(3) 0.0376(17) Uani 1 1 d . . .
H47 H 0.1294 0.7131 0.7367 0.045 Uiso 1 1 calc R B .
C48 C 0.1149(3) 0.5353(7) 0.7286(2) 0.0359(16) Uani 1 1 d . B .
C49 C 0.0746(4) 0.5332(9) 0.7585(3) 0.050(2) Uani 1 1 d . . .
C50 C 0.2928(4) 0.4077(9) 0.8251(3) 0.056(2) Uani 1 1 d . . .
C51 C 0.2814(3) 0.3614(7) 0.7757(3) 0.0398(17) Uani 1 1 d . . .
C52 C 0.3131(4) 0.2671(8) 0.7678(3) 0.048(2) Uani 1 1 d . . .
H52 H 0.3403 0.2336 0.7926 0.058 Uiso 1 1 calc R . .
C53 C 0.3057(4) 0.2212(8) 0.7238(3) 0.047(2) Uani 1 1 d . . .
C54 C 0.3413(5) 0.1156(11) 0.7179(4) 0.066(3) Uani 1 1 d . . .
C55 C 0.0081(5) 0.1784(14) 0.6397(5) 0.087(4) Uani 1 1 d . . .
C56 C 0.0685(4) 0.1908(8) 0.6672(3) 0.051(2) Uani 1 1 d . . .
C57 C 0.0856(4) 0.1410(9) 0.7106(4) 0.061(3) Uani 1 1 d . C .
H57 H 0.0598 0.1016 0.7233 0.073 Uiso 1 1 calc R . .
C58 C 0.1402(4) 0.1486(8) 0.7354(4) 0.059(3) Uani 1 1 d D . .
O3W O 0.3875(6) 0.7762(8) 0.6742(4) 0.051(3) Uani 0.50 1 d P . .
O2W O 0.4152(5) 0.3465(8) 0.6409(4) 0.043(3) Uani 0.50 1 d P . .
O4W O 0.3479(5) 0.6267(12) 0.7375(4) 0.054(3) Uani 0.50 1 d P . .
O1W O 0.5200(6) -0.0278(19) 0.7841(5) 0.092(6) Uani 0.50 1 d P . .
O8 O 0.0408(5) 0.3341(12) 0.5345(4) 0.083(3) Uiso 0.677(13) 1 d PU E 1
O8' O 0.0718(11) 0.267(2) 0.5229(9) 0.081(4) Uiso 0.323(13) 1 d PU E 2

loop_
_atom_site_aniso_label
_atom_site_aniso_U_11
_atom_site_aniso_U_22
_atom_site_aniso_U_33
_atom_site_aniso_U_23
_atom_site_aniso_U_13
_atom_site_aniso_U_12
Nd1 0.0350(2) 0.02466(18) 0.0328(2) 0.00393(14) 0.01979(16) 0.00405(15)
Os1 0.02212(13) 0.01918(12) 0.02614(13) 0.00019(9) 0.00970(9) 0.00112(9)
P2 0.0757(17) 0.0334(11) 0.0483(13) 0.0026(9) 0.0251(12) 0.0069(11)
F7 0.087(5) 0.047(3) 0.116(5) -0.021(3) 0.010(4) 0.023(3)
F8 0.087(5) 0.100(5) 0.104(5) 0.008(4) 0.036(4) -0.025(4)
F9 0.136(6) 0.080(5) 0.059(4) -0.015(3) 0.043(4) -0.011(4)
F10 0.122(6) 0.072(4) 0.120(6) -0.030(4) 0.076(5) -0.045(4)
F11 0.128(6) 0.100(5) 0.052(4) 0.000(4) 0.015(4) -0.014(5)
F12 0.154(8) 0.080(5) 0.157(8) 0.036(5) 0.068(7) 0.066(5)
F16 0.051(3) 0.123(6) 0.089(4) -0.043(4) 0.044(3) -0.026(4)
F17 0.065(3) 0.080(4) 0.062(3) -0.006(3) 0.036(3) 0.030(3)
F18 0.073(4) 0.072(4) 0.050(3) 0.012(3) 0.036(3) 0.012(3)
F19 0.066(4) 0.213(9) 0.060(4) -0.051(5) 0.024(3) -0.004(5)
F20 0.138(6) 0.058(4) 0.073(4) -0.025(3) 0.000(4) -0.002(4)
F21 0.083(4) 0.077(4) 0.043(3) -0.007(3) -0.005(3) 0.015(3)
F22 0.177(8) 0.164(8) 0.065(4) 0.027(5) 0.057(5) 0.134(7)
F23 0.168(10) 0.055(5) 0.301(15) -0.006(7) 0.117(10) 0.026(6)
F24 0.112(6) 0.168(8) 0.082(5) -0.019(5) 0.001(4) 0.098(6)
F25 0.117(7) 0.283(16) 0.092(6) -0.013(8) 0.029(5) -0.110(9)
F26 0.065(4) 0.081(4) 0.105(5) -0.012(4) 0.040(4) -0.033(3)
F27 0.041(4) 0.072(6) 0.48(2) 0.041(9) -0.032(8) -0.006(4)
O1 0.046(3) 0.031(3) 0.038(3) 0.002(2) 0.022(2) 0.003(2)
O2 0.040(3) 0.038(3) 0.042(3) 0.000(2) 0.024(2) 0.005(2)
O3 0.046(3) 0.035(3) 0.043(3) -0.002(2) 0.012(2) 0.007(2)
O4 0.050(3) 0.057(3) 0.033(3) 0.005(2) 0.018(3) 0.021(3)
O5 0.041(3) 0.047(3) 0.041(3) 0.002(2) 0.023(2) -0.006(2)
O6 0.048(3) 0.040(3) 0.058(4) 0.017(3) 0.023(3) 0.006(3)
O7 0.035(3) 0.047(3) 0.050(3) 0.019(3) 0.009(2) -0.001(2)
N1 0.027(3) 0.020(2) 0.027(3) 0.001(2) 0.012(2) 0.005(2)
N2 0.027(3) 0.018(2) 0.025(3) 0.001(2) 0.009(2) 0.002(2)
N3 0.025(3) 0.021(3) 0.022(2) 0.001(2) 0.004(2) 0.004(2)
N4 0.021(3) 0.025(3) 0.036(3) -0.004(2) 0.013(2) 0.002(2)
N5 0.023(3) 0.024(3) 0.026(3) 0.000(2) 0.010(2) 0.001(2)
N6 0.024(3) 0.022(3) 0.026(3) 0.000(2) 0.006(2) 0.000(2)
N7 0.034(3) 0.022(3) 0.038(3) 0.002(2) 0.022(3) 0.001(2)
N8 0.030(3) 0.025(3) 0.032(3) -0.001(2) 0.016(2) -0.002(2)
C1 0.023(3) 0.027(3) 0.037(4) 0.007(3) 0.009(3) 0.006(3)
C2 0.026(3) 0.028(3) 0.033(3) 0.012(3) 0.010(3) 0.008(3)
C3 0.028(3) 0.018(3) 0.026(3) 0.000(2) 0.011(3) 0.005(2)
C4 0.021(3) 0.024(3) 0.028(3) 0.002(2) 0.005(3) 0.005(2)
C5 0.022(3) 0.020(3) 0.022(3) 0.000(2) 0.005(2) 0.001(2)
C6 0.023(3) 0.018(3) 0.025(3) 0.000(2) 0.005(2) 0.001(2)
C7 0.029(4) 0.024(3) 0.027(3) 0.001(3) 0.006(3) 0.003(3)
C8 0.027(3) 0.024(3) 0.025(3) -0.001(2) 0.004(3) 0.003(3)
C9 0.036(4) 0.027(3) 0.025(3) 0.004(3) 0.004(3) 0.000(3)
C10 0.030(4) 0.027(3) 0.031(3) 0.003(3) 0.010(3) -0.002(3)
C11 0.029(4) 0.028(3) 0.032(3) 0.009(3) 0.013(3) 0.002(3)
C12 0.035(4) 0.042(4) 0.040(4) 0.015(3) 0.012(3) 0.006(3)
C13 0.034(4) 0.027(3) 0.043(4) 0.008(3) 0.012(3) 0.002(3)
C14 0.041(4) 0.033(4) 0.034(4) -0.001(3) 0.019(3) 0.002(3)
C15 0.031(4) 0.027(3) 0.030(3) 0.004(3) -0.001(3) -0.002(3)
C16 0.028(4) 0.044(4) 0.042(4) 0.005(3) 0.011(3) 0.007(3)
C17 0.043(5) 0.032(4) 0.058(5) 0.009(4) -0.015(4) -0.005(4)
C18 0.042(5) 0.044(4) 0.038(4) 0.013(3) 0.005(3) 0.009(4)
C19 0.024(3) 0.031(4) 0.034(4) -0.001(3) 0.003(3) 0.006(3)
C20 0.038(4) 0.023(3) 0.036(4) -0.006(3) 0.008(3) 0.011(3)
C21 0.036(4) 0.022(3) 0.026(3) 0.001(3) 0.005(3) 0.002(3)
C22 0.029(4) 0.026(3) 0.032(3) 0.000(3) 0.008(3) 0.002(3)
C23 0.022(3) 0.027(3) 0.025(3) 0.001(3) 0.007(2) 0.004(3)
C24 0.027(3) 0.028(3) 0.022(3) 0.000(2) 0.007(3) 0.002(3)
C25 0.030(4) 0.046(4) 0.039(4) -0.013(3) 0.006(3) 0.011(3)
C26 0.029(4) 0.061(5) 0.046(4) -0.013(4) 0.004(3) 0.022(4)
C27 0.035(4) 0.045(4) 0.051(5) -0.009(4) 0.013(4) 0.018(4)
C28 0.029(4) 0.026(3) 0.045(4) -0.002(3) 0.017(3) 0.005(3)
C29 0.042(4) 0.028(4) 0.044(4) -0.009(3) 0.005(3) -0.001(3)
C30 0.050(5) 0.035(5) 0.073(6) -0.017(4) -0.007(5) -0.001(4)
C31 0.055(5) 0.022(4) 0.080(7) -0.005(4) 0.009(5) 0.003(4)
C32 0.081(7) 0.063(6) 0.056(6) -0.028(5) 0.031(5) -0.022(5)
C37 0.030(4) 0.028(3) 0.038(4) -0.004(3) 0.018(3) -0.007(3)
C38 0.044(4) 0.027(3) 0.048(4) -0.006(3) 0.028(4) -0.010(3)
C39 0.043(4) 0.024(3) 0.039(4) -0.007(3) 0.023(3) -0.004(3)
C40 0.019(3) 0.021(3) 0.024(3) 0.002(2) 0.006(2) 0.001(2)
C41 0.021(3) 0.021(3) 0.034(3) 0.005(3) 0.011(3) 0.002(3)
C42 0.039(4) 0.021(3) 0.035(4) -0.004(3) 0.013(3) -0.004(3)
C43 0.050(5) 0.021(3) 0.055(5) 0.002(3) 0.027(4) -0.008(3)
C44 0.043(4) 0.031(4) 0.050(4) 0.005(3) 0.028(4) -0.003(3)
C45 0.072(6) 0.031(4) 0.052(5) 0.000(4) 0.020(5) 0.006(4)
C46 0.048(5) 0.033(4) 0.029(4) 0.001(3) 0.010(3) 0.008(3)
C47 0.041(4) 0.035(4) 0.039(4) -0.008(3) 0.013(3) 0.008(3)
C48 0.032(4) 0.048(4) 0.028(3) 0.003(3) 0.008(3) 0.012(3)
C49 0.038(5) 0.063(6) 0.053(5) -0.009(4) 0.020(4) 0.005(4)
C50 0.060(6) 0.059(6) 0.042(5) -0.005(4) 0.003(4) 0.006(5)
C51 0.038(4) 0.043(4) 0.039(4) 0.003(3) 0.010(3) 0.003(3)
C52 0.047(5) 0.061(5) 0.036(4) 0.008(4) 0.011(4) 0.018(4)
C53 0.045(5) 0.059(5) 0.041(4) 0.008(4) 0.020(4) 0.016(4)
C54 0.069(7) 0.075(7) 0.057(6) 0.003(5) 0.019(5) 0.033(6)
C55 0.063(8) 0.116(11) 0.091(9) 0.011(8) 0.036(7) -0.034(8)
C56 0.046(5) 0.050(5) 0.066(6) 0.012(4) 0.031(4) -0.004(4)
C57 0.057(6) 0.061(6) 0.076(7) 0.029(5) 0.038(5) 0.003(5)
C58 0.064(6) 0.049(5) 0.074(6) 0.032(5) 0.036(5) 0.011(5)
O3W 0.103(10) 0.016(5) 0.047(6) 0.003(4) 0.040(7) -0.011(5)
O2W 0.060(7) 0.021(5) 0.038(6) -0.016(4) -0.003(5) 0.003(5)
O4W 0.061(8) 0.067(8) 0.039(6) 0.022(6) 0.024(6) 0.009(6)
O1W 0.057(9) 0.167(18) 0.059(9) 0.041(10) 0.029(7) 0.033(10)

loop_
_atom_type_symbol
_atom_type_description
_atom_type_scat_dispersion_real
_atom_type_scat_dispersion_imag
_atom_type_scat_source
C C 0.0033 0.0016 'International Tables Vol C Tables 4.2.6.8 and 6.1.1.4'
H H 0.0000 0.0000 'International Tables Vol C Tables 4.2.6.8 and 6.1.1.4'
N N 0.0061 0.0033 'International Tables Vol C Tables 4.2.6.8 and 6.1.1.4'
O O 0.0106 0.0060 'International Tables Vol C Tables 4.2.6.8 and 6.1.1.4'
F F 0.0171 0.0103 'International Tables Vol C Tables 4.2.6.8 and 6.1.1.4'
P P 0.1023 0.0942 'International Tables Vol C Tables 4.2.6.8 and 6.1.1.4'
Nd Nd -0.1943 3.0179 'International Tables Vol C Tables 4.2.6.8 and 6.1.1.4'
Os Os -1.2165 7.6030 'International Tables Vol C Tables 4.2.6.8 and 6.1.1.4'

loop_
_geom_angle_atom_site_label_1
_geom_angle_atom_site_label_2
_geom_angle_atom_site_label_3
_geom_angle
_geom_angle_site_symmetry_1
_geom_angle_site_symmetry_3
_geom_angle_publ_flag
O2 Nd1 O1 71.54(17) . . ?
O2 Nd1 O6 77.01(18) . . ?
O1 Nd1 O6 136.09(19) . . ?
O2 Nd1 O4 138.64(18) . . ?
O1 Nd1 O4 113.1(2) . . ?
O6 Nd1 O4 73.17(19) . . ?
O2 Nd1 O5 72.20(18) . . ?
O1 Nd1 O5 126.42(18) . . ?
O6 Nd1 O5 68.45(19) . . ?
O4 Nd1 O5 120.3(2) . . ?
O2 Nd1 O3 74.85(18) . . ?
O1 Nd1 O3 70.51(17) . . ?
O6 Nd1 O3 72.2(2) . . ?
O4 Nd1 O3 69.20(18) . . ?
O5 Nd1 O3 133.04(17) . . ?
O2 Nd1 O7 86.09(19) . . ?
O1 Nd1 O7 72.14(18) . . ?
O6 Nd1 O7 135.58(19) . . ?
O4 Nd1 O7 135.18(18) . . ?
O5 Nd1 O7 67.30(18) . . ?
O3 Nd1 O7 141.79(19) . . ?
O2 Nd1 N7 141.78(18) . . ?
O1 Nd1 N7 133.90(16) . . ?
O6 Nd1 N7 89.35(19) . . ?
O4 Nd1 N7 65.96(19) . . ?
O5 Nd1 N7 69.58(17) . . ?
O3 Nd1 N7 134.77(18) . . ?
O7 Nd1 N7 79.06(19) . . ?
O2 Nd1 N8 142.95(17) . . ?
O1 Nd1 N8 74.05(16) . . ?
O6 Nd1 N8 139.47(18) . . ?
O4 Nd1 N8 68.91(18) . . ?
O5 Nd1 N8 120.42(17) . . ?
O3 Nd1 N8 106.07(18) . . ?
O7 Nd1 N8 70.52(17) . . ?
N7 Nd1 N8 62.61(16) . . ?
N6 Os1 N1 173.9(2) . . ?
N6 Os1 N5 78.5(2) . . ?
N1 Os1 N5 96.5(2) . . ?
N6 Os1 N3 94.4(2) . . ?
N1 Os1 N3 90.9(2) . . ?
N5 Os1 N3 171.1(2) . . ?
N6 Os1 N4 85.3(2) . . ?
N1 Os1 N4 98.8(2) . . ?
N5 Os1 N4 96.4(2) . . ?
N3 Os1 N4 77.5(2) . . ?
N6 Os1 N2 98.7(2) . . ?
N1 Os1 N2 77.7(2) . . ?
N5 Os1 N2 90.5(2) . . ?
N3 Os1 N2 95.8(2) . . ?
N4 Os1 N2 172.6(2) . . ?
F3 P1 F1 93.6(6) . . ?
F3 P1 F4 87.3(6) . . ?
F1 P1 F4 88.6(6) . . ?
F3 P1 F2 91.1(6) . . ?
F1 P1 F2 89.9(5) . . ?
F4 P1 F2 177.7(7) . . ?
F3 P1 F5 179.6(8) . . ?
F1 P1 F5 86.7(6) . . ?
F4 P1 F5 92.6(6) . . ?
F2 P1 F5 89.1(6) . . ?
F3 P1 F6 80.2(6) . . ?
F1 P1 F6 172.6(6) . . ?
F4 P1 F6 87.0(6) . . ?
F2 P1 F6 94.2(5) . . ?
F5 P1 F6 99.5(7) . . ?
F5' P1' F6' 81.9(6) . . ?
F5' P1' F1' 91.4(6) . . ?
F6' P1' F1' 172.0(6) . . ?
F5' P1' F4' 86.4(6) . . ?
F6' P1' F4' 93.3(6) . . ?
F1' P1' F4' 90.5(6) . . ?
F5' P1' F2' 91.8(6) . . ?
F6' P1' F2' 83.9(6) . . ?
F1' P1' F2' 92.1(5) . . ?
F4' P1' F2' 176.9(6) . . ?
F5' P1' F3' 179.0(6) . . ?
F6' P1' F3' 98.3(6) . . ?
F1' P1' F3' 88.5(6) . . ?
F4' P1' F3' 92.7(6) . . ?
F2' P1' F3' 89.1(6) . . ?
F10 P2 F11 92.3(4) . . ?
F10 P2 F12 90.5(5) . . ?
F11 P2 F12 92.1(5) . . ?
F10 P2 F7 92.2(4) . . ?
F11 P2 F7 90.4(4) . . ?
F12 P2 F7 176.2(5) . . ?
F10 P2 F9 91.9(4) . . ?
F11 P2 F9 175.8(4) . . ?
F12 P2 F9 88.2(5) . . ?
F7 P2 F9 89.1(4) . . ?
F10 P2 F8 179.1(5) . . ?
F11 P2 F8 88.5(4) . . ?
F12 P2 F8 90.0(5) . . ?
F7 P2 F8 87.2(4) . . ?
F9 P2 F8 87.3(4) . . ?
F29 C59 F28 108.3(7) . . ?
F29 C59 F30 108.0(7) . . ?
F28 C59 F30 108.1(7) . . ?
F29 C59 C58 115.0(12) . . ?
F28 C59 C58 104.0(11) . . ?
F30 C59 C58 113.1(11) . . ?
F30' C59' F28' 108.2(8) . . ?
F30' C59' F29' 108.2(8) . . ?
F28' C59' F29' 107.9(7) . . ?
F30' C59' C58 110.3(12) . . ?
F28' C59' C58 117.6(13) . . ?
F29' C59' C58 104.2(13) . . ?
C46 O1 Nd1 134.2(5) . . ?
C48 O2 Nd1 135.3(5) . . ?
C51 O3 Nd1 133.3(5) . . ?
C53 O4 Nd1 133.5(5) . . ?
C56 O5 Nd1 134.6(6) . . ?
C58 O6 Nd1 133.3(6) . . ?
C1 N1 C5 117.7(5) . . ?
C1 N1 Os1 125.3(4) . . ?
C5 N1 Os1 117.0(4) . . ?
C10 N2 C6 118.0(5) . . ?
C10 N2 Os1 124.7(4) . . ?
C6 N2 Os1 117.3(4) . . ?
C19 N3 C23 117.5(6) . . ?
C19 N3 Os1 125.3(4) . . ?
C23 N3 Os1 117.0(4) . . ?
C28 N4 C24 117.6(6) . . ?
C28 N4 Os1 126.2(5) . . ?
C24 N4 Os1 116.1(4) . . ?
C40 N5 C37 116.2(5) . . ?
C40 N5 Os1 116.2(4) . . ?
C37 N5 Os1 127.5(4) . . ?
C42 N6 C41 115.4(5) . . ?
C42 N6 Os1 128.2(4) . . ?
C41 N6 Os1 116.4(4) . . ?
C44 N7 C41 116.5(6) . . ?
C44 N7 Nd1 123.7(4) . . ?
C41 N7 Nd1 119.4(4) . . ?
C40 N8 C39 116.4(5) . . ?
C40 N8 Nd1 119.1(4) . . ?
C39 N8 Nd1 124.5(4) . . ?
N1 C1 C2 123.6(6) . . ?
N1 C1 H1 118.2 . . ?
C2 C1 H1 118.2 . . ?
C1 C2 C3 120.1(6) . . ?
C1 C2 H2 119.9 . . ?
C3 C2 H2 119.9 . . ?
C2 C3 C4 116.3(6) . . ?
C2 C3 C11 123.1(6) . . ?
C4 C3 C11 120.7(6) . . ?
C5 C4 C3 121.2(6) . . ?
C5 C4 H4 119.4 . . ?
C3 C4 H4 119.4 . . ?
N1 C5 C4 121.2(6) . . ?
N1 C5 C6 114.4(5) . . ?
C4 C5 C6 124.4(6) . . ?
N2 C6 C7 121.7(6) . . ?
N2 C6 C5 113.5(5) . . ?
C7 C6 C5 124.8(6) . . ?
C6 C7 C8 121.4(6) . . ?
C6 C7 H7 119.3 . . ?
C8 C7 H7 119.3 . . ?
C9 C8 C7 115.8(6) . . ?
C9 C8 C15 122.3(6) . . ?
C7 C8 C15 121.9(6) . . ?
C8 C9 C10 120.5(6) . . ?
C8 C9 H9 119.7 . . ?
C10 C9 H9 119.7 . . ?
N2 C10 C9 122.7(6) . . ?
N2 C10 H10 118.7 . . ?
C9 C10 H10 118.7 . . ?
C14 C11 C13 110.3(6) . . ?
C14 C11 C3 108.3(5) . . ?
C13 C11 C3 108.9(5) . . ?
C14 C11 C12 109.7(6) . . ?
C13 C11 C12 108.9(6) . . ?
C3 C11 C12 110.6(5) . . ?
C11 C12 H12A 109.5 . . ?
C11 C12 H12B 109.5 . . ?
H12A C12 H12B 109.5 . . ?
C11 C12 H12C 109.5 . . ?
H12A C12 H12C 109.5 . . ?
H12B C12 H12C 109.5 . . ?
C11 C13 H13A 109.5 . . ?
C11 C13 H13B 109.5 . . ?
H13A C13 H13B 109.5 . . ?
C11 C13 H13C 109.5 . . ?
H13A C13 H13C 109.5 . . ?
H13B C13 H13C 109.5 . . ?
C11 C14 H14A 109.5 . . ?
C11 C14 H14B 109.5 . . ?
H14A C14 H14B 109.5 . . ?
C11 C14 H14C 109.5 . . ?
H14A C14 H14C 109.5 . . ?
H14B C14 H14C 109.5 . . ?
C8 C15 C17 109.0(6) . . ?
C8 C15 C18 112.1(6) . . ?
C17 C15 C18 108.9(6) . . ?
C8 C15 C16 108.9(5) . . ?
C17 C15 C16 109.4(7) . . ?
C18 C15 C16 108.6(6) . . ?
C15 C16 H16A 109.5 . . ?
C15 C16 H16B 109.5 . . ?
H16A C16 H16B 109.5 . . ?
C15 C16 H16C 109.5 . . ?
H16A C16 H16C 109.5 . . ?
H16B C16 H16C 109.5 . . ?
C15 C17 H17A 109.5 . . ?
C15 C17 H17B 109.5 . . ?
H17A C17 H17B 109.5 . . ?
C15 C17 H17C 109.5 . . ?
H17A C17 H17C 109.5 . . ?
H17B C17 H17C 109.5 . . ?
C15 C18 H18A 109.5 . . ?
C15 C18 H18B 109.5 . . ?
H18A C18 H18B 109.5 . . ?
C15 C18 H18C 109.5 . . ?
H18A C18 H18C 109.5 . . ?
H18B C18 H18C 109.5 . . ?
N3 C19 C20 122.3(6) . . ?
N3 C19 H19 118.9 . . ?
C20 C19 H19 118.9 . . ?
C19 C20 C21 121.3(6) . . ?
C19 C20 H20 119.3 . . ?
C21 C20 H20 119.3 . . ?
C22 C21 C20 116.1(6) . . ?
C22 C21 C29 124.0(6) . . ?
C20 C21 C29 119.9(6) . . ?
C21 C22 C23 121.0(6) . . ?
C21 C22 H22 119.5 . . ?
C23 C22 H22 119.5 . . ?
N3 C23 C22 121.5(6) . . ?
N3 C23 C24 113.4(6) . . ?
C22 C23 C24 125.1(6) . . ?
N4 C24 C25 121.1(6) . . ?
N4 C24 C23 114.5(6) . . ?
C25 C24 C23 124.4(6) . . ?
C24 C25 C26 121.1(7) . . ?
C24 C25 H25 119.4 . . ?
C26 C25 H25 119.4 . . ?
C27 C26 C25 116.5(7) . . ?
C27 C26 C33' 116.0(13) . . ?
C25 C26 C33' 125.9(12) . . ?
C27 C26 C33 125.7(8) . . ?
C25 C26 C33 117.3(9) . . ?
C33' C26 C33 21.8(10) . . ?
C28 C27 C26 120.8(7) . . ?
C28 C27 H27 119.6 . . ?
C26 C27 H27 119.6 . . ?
N4 C28 C27 122.8(7) . . ?
N4 C28 H28 118.6 . . ?
C27 C28 H28 118.6 . . ?
C30 C29 C21 111.2(6) . . ?
C30 C29 C32 111.3(8) . . ?
C21 C29 C32 108.3(7) . . ?
C30 C29 C31 107.1(7) . . ?
C21 C29 C31 109.0(6) . . ?
C32 C29 C31 109.9(8) . . ?
C29 C30 H30A 109.5 . . ?
C29 C30 H30B 109.5 . . ?
H30A C30 H30B 109.5 . . ?
C29 C30 H30C 109.5 . . ?
H30A C30 H30C 109.5 . . ?
H30B C30 H30C 109.5 . . ?
C29 C31 H31A 109.5 . . ?
C29 C31 H31B 109.5 . . ?
H31A C31 H31B 109.5 . . ?
C29 C31 H31C 109.5 . . ?
H31A C31 H31C 109.5 . . ?
H31B C31 H31C 109.5 . . ?
C29 C32 H32A 109.5 . . ?
C29 C32 H32B 109.5 . . ?
H32A C32 H32B 109.5 . . ?
C29 C32 H32C 109.5 . . ?
H32A C32 H32C 109.5 . . ?
H32B C32 H32C 109.5 . . ?
C35 C33 C36 113.3(13) . . ?
C35 C33 C34 106.9(13) . . ?
C36 C33 C34 104.0(12) . . ?
C35 C33 C26 109.7(12) . . ?
C36 C33 C26 111.1(12) . . ?
C34 C33 C26 111.7(12) . . ?
C33 C34 H34A 109.5 . . ?
C33 C34 H34B 109.5 . . ?
H34A C34 H34B 109.5 . . ?
C33 C34 H34C 109.5 . . ?
H34A C34 H34C 109.5 . . ?
H34B C34 H34C 109.5 . . ?
C33 C35 H35A 109.5 . . ?
C33 C35 H35B 109.5 . . ?
H35A C35 H35B 109.5 . . ?
C33 C35 H35C 109.5 . . ?
H35A C35 H35C 109.5 . . ?
H35B C35 H35C 109.5 . . ?
C33 C36 H36A 109.5 . . ?
C33 C36 H36B 109.5 . . ?
H36A C36 H36B 109.5 . . ?
C33 C36 H36C 109.5 . . ?
H36A C36 H36C 109.5 . . ?
H36B C36 H36C 109.5 . . ?
C36' C33' C35' 106(2) . . ?
C36' C33' C34' 113(2) . . ?
C35' C33' C34' 107(2) . . ?
C36' C33' C26 114(2) . . ?
C35' C33' C26 119(2) . . ?
C34' C33' C26 98(2) . . ?
C33' C34' H34D 109.5 . . ?
C33' C34' H34E 109.5 . . ?
H34D C34' H34E 109.5 . . ?
C33' C34' H34F 109.5 . . ?
H34D C34' H34F 109.5 . . ?
H34E C34' H34F 109.5 . . ?
C33' C35' H35D 109.5 . . ?
C33' C35' H35E 109.5 . . ?
H35D C35' H35E 109.5 . . ?
C33' C35' H35F 109.5 . . ?
H35D C35' H35F 109.5 . . ?
H35E C35' H35F 109.5 . . ?
C33' C36' H36D 109.5 . . ?
C33' C36' H36E 109.5 . . ?
H36D C36' H36E 109.5 . . ?
C33' C36' H36F 109.5 . . ?
H36D C36' H36F 109.5 . . ?
H36E C36' H36F 109.5 . . ?
N5 C37 C38 120.7(6) . . ?
N5 C37 H37 119.7 . . ?
C38 C37 H37 119.7 . . ?
C37 C38 C39 118.2(6) . . ?
C37 C38 H38 120.9 . . ?
C39 C38 H38 120.9 . . ?
N8 C39 C38 122.2(6) . . ?
N8 C39 H39 118.9 . . ?
C38 C39 H39 118.9 . . ?
N8 C40 N5 126.4(6) . . ?
N8 C40 C41 119.2(5) . . ?
N5 C40 C41 114.4(5) . . ?
N7 C41 N6 126.3(6) . . ?
N7 C41 C40 119.7(6) . . ?
N6 C41 C40 114.1(5) . . ?
N6 C42 C43 122.2(6) . . ?
N6 C42 H42 118.9 . . ?
C43 C42 H42 118.9 . . ?
C42 C43 C44 117.3(6) . . ?
C42 C43 H43 121.3 . . ?
C44 C43 H43 121.3 . . ?
N7 C44 C43 122.2(6) . . ?
N7 C44 H44 118.9 . . ?
C43 C44 H44 118.9 . . ?
F14' C45 F15 74.3(6) . . ?
F14' C45 F13 123.5(9) . . ?
F15 C45 F13 106.3(5) . . ?
F14' C45 F13' 106.6(5) . . ?
F15 C45 F13' 120.2(9) . . ?
F13 C45 F13' 23.5(5) . . ?
F14' C45 F15' 105.6(5) . . ?
F15 C45 F15' 31.8(5) . . ?
F13 C45 F15' 84.6(6) . . ?
F13' C45 F15' 105.6(5) . . ?
F14' C45 F14 32.4(5) . . ?
F15 C45 F14 105.4(5) . . ?
F13 C45 F14 105.5(5) . . ?
F13' C45 F14 83.2(6) . . ?
F15' C45 F14 134.8(9) . . ?
F14' C45 C46 115.7(8) . . ?
F15 C45 C46 118.6(8) . . ?
F13 C45 C46 112.6(7) . . ?
F13' C45 C46 114.0(7) . . ?
F15' C45 C46 108.5(8) . . ?
F14 C45 C46 107.6(7) . . ?
O1 C46 C47 128.6(7) . . ?
O1 C46 C45 115.9(6) . . ?
C47 C46 C45 115.5(6) . . ?
C46 C47 C48 121.5(7) . . ?
C46 C47 H47 119.2 . . ?
C48 C47 H47 119.2 . . ?
O2 C48 C47 128.2(7) . . ?
O2 C48 C49 113.8(7) . . ?
C47 C48 C49 118.0(7) . . ?
F16 C49 F17 107.2(7) . . ?
F16 C49 F18 107.9(8) . . ?
F17 C49 F18 106.8(7) . . ?
F16 C49 C48 111.4(7) . . ?
F17 C49 C48 114.0(8) . . ?
F18 C49 C48 109.2(7) . . ?
F19 C50 F21 109.5(9) . . ?
F19 C50 F20 106.0(9) . . ?
F21 C50 F20 105.5(8) . . ?
F19 C50 C51 111.0(8) . . ?
F21 C50 C51 114.9(8) . . ?
F20 C50 C51 109.4(8) . . ?
O3 C51 C52 127.9(8) . . ?
O3 C51 C50 114.7(7) . . ?
C52 C51 C50 117.4(7) . . ?
C51 C52 C53 120.7(8) . . ?
C51 C52 H52 119.6 . . ?
C53 C52 H52 119.6 . . ?
O4 C53 C52 128.2(8) . . ?
O4 C53 C54 114.0(8) . . ?
C52 C53 C54 117.8(8) . . ?
F22 C54 F24 107.2(10) . . ?
F22 C54 F23 108.2(12) . . ?
F24 C54 F23 101.4(11) . . ?
F22 C54 C53 114.2(9) . . ?
F24 C54 C53 115.1(9) . . ?
F23 C54 C53 109.8(9) . . ?
F27 C55 F26 111.1(12) . . ?
F27 C55 F25 110.4(15) . . ?
F26 C55 F25 101.0(12) . . ?
F27 C55 C56 111.2(12) . . ?
F26 C55 C56 114.3(11) . . ?
F25 C55 C56 108.3(10) . . ?
O5 C56 C57 126.9(9) . . ?
O5 C56 C55 113.7(9) . . ?
C57 C56 C55 119.4(8) . . ?
C58 C57 C56 120.3(8) . . ?
C58 C57 H57 119.9 . . ?
C56 C57 H57 119.9 . . ?
O6 C58 C57 128.8(9) . . ?
O6 C58 C59' 113.6(9) . . ?
C57 C58 C59' 117.6(8) . . ?
O6 C58 C59 111.8(9) . . ?
C57 C58 C59 119.0(8) . . ?
C59' C58 C59 10.6(7) . . ?

loop_
_geom_bond_atom_site_label_1
_geom_bond_atom_site_label_2
_geom_bond_distance
_geom_bond_site_symmetry_2
_geom_bond_publ_flag
Nd1 O2 2.406(5) . ?
Nd1 O1 2.439(5) . ?
Nd1 O6 2.442(5) . ?
Nd1 O4 2.448(5) . ?
Nd1 O5 2.448(5) . ?
Nd1 O3 2.457(5) . ?
Nd1 O7 2.476(5) . ?
Nd1 N7 2.676(6) . ?
Nd1 N8 2.695(5) . ?
Os1 N6 2.042(5) . ?
Os1 N1 2.052(5) . ?
Os1 N5 2.052(5) . ?
Os1 N3 2.054(5) . ?
Os1 N4 2.065(6) . ?
Os1 N2 2.067(5) . ?
P1 F3 1.549(11) . ?
P1 F1 1.577(11) . ?
P1 F4 1.598(12) . ?
P1 F2 1.611(10) . ?
P1 F5 1.630(13) . ?
P1 F6 1.637(11) . ?
P1' F5' 1.529(11) . ?
P1' F6' 1.530(11) . ?
P1' F1' 1.582(10) . ?
P1' F4' 1.586(12) . ?
P1' F2' 1.597(10) . ?
P1' F3' 1.657(12) . ?
P2 F10 1.548(7) . ?
P2 F11 1.569(7) . ?
P2 F12 1.572(7) . ?
P2 F7 1.573(6) . ?
P2 F9 1.573(6) . ?
P2 F8 1.621(7) . ?
F13 C45 1.337(6) . ?
F14 C45 1.348(6) . ?
F15 C45 1.337(6) . ?
F13' C45 1.338(6) . ?
F14' C45 1.334(6) . ?
F15' C45 1.347(6) . ?
F16 C49 1.319(11) . ?
F17 C49 1.322(10) . ?
F18 C49 1.338(10) . ?
F19 C50 1.304(12) . ?
F20 C50 1.336(12) . ?
F21 C50 1.314(11) . ?
F22 C54 1.255(11) . ?
F23 C54 1.334(15) . ?
F24 C54 1.287(13) . ?
F25 C55 1.389(16) . ?
F26 C55 1.295(13) . ?
F27 C55 1.235(17) . ?
C59 F29 1.329(7) . ?
C59 F28 1.330(7) . ?
C59 F30 1.330(7) . ?
C59 C58 1.574(16) . ?
C59' F30' 1.329(8) . ?
C59' F28' 1.329(8) . ?
C59' F29' 1.330(8) . ?
C59' C58 1.571(16) . ?
O1 C46 1.235(8) . ?
O2 C48 1.237(9) . ?
O3 C51 1.250(9) . ?
O4 C53 1.240(10) . ?
O5 C56 1.252(9) . ?
O6 C58 1.243(10) . ?
N1 C1 1.338(8) . ?
N1 C5 1.365(8) . ?
N2 C10 1.332(8) . ?
N2 C6 1.358(8) . ?
N3 C19 1.352(8) . ?
N3 C23 1.364(8) . ?
N4 C28 1.353(8) . ?
N4 C24 1.363(8) . ?
N5 C40 1.346(8) . ?
N5 C37 1.365(8) . ?
N6 C42 1.352(8) . ?
N6 C41 1.354(8) . ?
N7 C44 1.331(9) . ?
N7 C41 1.334(8) . ?
N8 C40 1.332(8) . ?
N8 C39 1.335(9) . ?
C1 C2 1.378(9) . ?
C1 H1 0.9500 . ?
C2 C3 1.391(9) . ?
C2 H2 0.9500 . ?
C3 C4 1.402(9) . ?
C3 C11 1.539(9) . ?
C4 C5 1.385(9) . ?
C4 H4 0.9500 . ?
C5 C6 1.478(8) . ?
C6 C7 1.371(9) . ?
C7 C8 1.403(9) . ?
C7 H7 0.9500 . ?
C8 C9 1.386(9) . ?
C8 C15 1.521(9) . ?
C9 C10 1.391(10) . ?
C9 H9 0.9500 . ?
C10 H10 0.9500 . ?
C11 C14 1.523(9) . ?
C11 C13 1.525(10) . ?
C11 C12 1.540(9) . ?
C12 H12A 0.9800 . ?
C12 H12B 0.9800 . ?
C12 H12C 0.9800 . ?
C13 H13A 0.9800 . ?
C13 H13B 0.9800 . ?
C13 H13C 0.9800 . ?
C14 H14A 0.9800 . ?
C14 H14B 0.9800 . ?
C14 H14C 0.9800 . ?
C15 C17 1.538(10) . ?
C15 C18 1.541(10) . ?
C15 C16 1.550(10) . ?
C16 H16A 0.9800 . ?
C16 H16B 0.9800 . ?
C16 H16C 0.9800 . ?
C17 H17A 0.9800 . ?
C17 H17B 0.9800 . ?
C17 H17C 0.9800 . ?
C18 H18A 0.9800 . ?
C18 H18B 0.9800 . ?
C18 H18C 0.9800 . ?
C19 C20 1.371(9) . ?
C19 H19 0.9500 . ?
C20 C21 1.390(10) . ?
C20 H20 0.9500 . ?
C21 C22 1.388(9) . ?
C21 C29 1.531(10) . ?
C22 C23 1.390(9) . ?
C22 H22 0.9500 . ?
C23 C24 1.473(9) . ?
C24 C25 1.378(10) . ?
C25 C26 1.394(10) . ?
C25 H25 0.9500 . ?
C26 C27 1.383(12) . ?
C26 C33' 1.56(3) . ?
C26 C33 1.562(17) . ?
C27 C28 1.362(11) . ?
C27 H27 0.9500 . ?
C28 H28 0.9500 . ?
C29 C30 1.524(12) . ?
C29 C32 1.533(12) . ?
C29 C31 1.543(12) . ?
C30 H30A 0.9800 . ?
C30 H30B 0.9800 . ?
C30 H30C 0.9800 . ?
C31 H31A 0.9800 . ?
C31 H31B 0.9800 . ?
C31 H31C 0.9800 . ?
C32 H32A 0.9800 . ?
C32 H32B 0.9800 . ?
C32 H32C 0.9800 . ?
C33 C35 1.49(2) . ?
C33 C36 1.51(2) . ?
C33 C34 1.52(2) . ?
C34 H34A 0.9800 . ?
C34 H34B 0.9800 . ?
C34 H34C 0.9800 . ?
C35 H35A 0.9800 . ?
C35 H35B 0.9800 . ?
C35 H35C 0.9800 . ?
C36 H36A 0.9800 . ?
C36 H36B 0.9800 . ?
C36 H36C 0.9800 . ?
C33' C36' 1.47(4) . ?
C33' C35' 1.47(4) . ?
C33' C34' 1.51(4) . ?
C34' H34D 0.9800 . ?
C34' H34E 0.9800 . ?
C34' H34F 0.9800 . ?
C35' H35D 0.9800 . ?
C35' H35E 0.9800 . ?
C35' H35F 0.9800 . ?
C36' H36D 0.9800 . ?
C36' H36E 0.9800 . ?
C36' H36F 0.9800 . ?
C37 C38 1.379(9) . ?
C37 H37 0.9500 . ?
C38 C39 1.380(9) . ?
C38 H38 0.9500 . ?
C39 H39 0.9500 . ?
C40 C41 1.481(9) . ?
C42 C43 1.373(10) . ?
C42 H42 0.9500 . ?
C43 C44 1.385(10) . ?
C43 H43 0.9500 . ?
C44 H44 0.9500 . ?
C45 C46 1.532(11) . ?
C46 C47 1.396(10) . ?
C47 C48 1.399(11) . ?
C47 H47 0.9500 . ?
C48 C49 1.531(10) . ?
C50 C51 1.538(12) . ?
C51 C52 1.390(11) . ?
C52 C53 1.394(12) . ?
C52 H52 0.9500 . ?
C53 C54 1.531(12) . ?
C55 C56 1.535(16) . ?
C56 C57 1.389(13) . ?
C57 C58 1.384(14) . ?
C57 H57 0.9500 . ?

loop_
_geom_torsion_atom_site_label_1
_geom_torsion_atom_site_label_2
_geom_torsion_atom_site_label_3
_geom_torsion_atom_site_label_4
_geom_torsion
_geom_torsion_site_symmetry_1
_geom_torsion_site_symmetry_2
_geom_torsion_site_symmetry_3
_geom_torsion_site_symmetry_4
_geom_torsion_publ_flag
O2 Nd1 O1 C46 6.9(7) . . . . ?
O6 Nd1 O1 C46 -39.6(8) . . . . ?
O4 Nd1 O1 C46 -128.9(7) . . . . ?
O5 Nd1 O1 C46 56.6(7) . . . . ?
O3 Nd1 O1 C46 -73.0(7) . . . . ?
O7 Nd1 O1 C46 98.8(7) . . . . ?
N7 Nd1 O1 C46 152.8(6) . . . . ?
N8 Nd1 O1 C46 173.0(7) . . . . ?
O1 Nd1 O2 C48 -8.2(7) . . . . ?
O6 Nd1 O2 C48 140.7(7) . . . . ?
O4 Nd1 O2 C48 96.1(7) . . . . ?
O5 Nd1 O2 C48 -148.1(7) . . . . ?
O3 Nd1 O2 C48 65.9(7) . . . . ?
O7 Nd1 O2 C48 -80.7(7) . . . . ?
N7 Nd1 O2 C48 -147.5(6) . . . . ?
N8 Nd1 O2 C48 -30.8(8) . . . . ?
O2 Nd1 O3 C51 133.5(7) . . . . ?
O1 Nd1 O3 C51 -151.1(7) . . . . ?
O6 Nd1 O3 C51 52.6(7) . . . . ?
O4 Nd1 O3 C51 -25.7(7) . . . . ?
O5 Nd1 O3 C51 86.8(7) . . . . ?
O7 Nd1 O3 C51 -163.8(6) . . . . ?
N7 Nd1 O3 C51 -17.9(8) . . . . ?
N8 Nd1 O3 C51 -85.0(7) . . . . ?
O2 Nd1 O4 C53 -4.6(10) . . . . ?
O1 Nd1 O4 C53 83.3(8) . . . . ?
O6 Nd1 O4 C53 -50.2(8) . . . . ?
O5 Nd1 O4 C53 -101.9(8) . . . . ?
O3 Nd1 O4 C53 26.7(8) . . . . ?
O7 Nd1 O4 C53 170.8(8) . . . . ?
N7 Nd1 O4 C53 -147.2(9) . . . . ?
N8 Nd1 O4 C53 144.3(9) . . . . ?
O2 Nd1 O5 C56 -55.9(8) . . . . ?
O1 Nd1 O5 C56 -105.3(8) . . . . ?
O6 Nd1 O5 C56 26.8(8) . . . . ?
O4 Nd1 O5 C56 80.6(8) . . . . ?
O3 Nd1 O5 C56 -8.3(9) . . . . ?
O7 Nd1 O5 C56 -149.1(8) . . . . ?
N7 Nd1 O5 C56 124.5(8) . . . . ?
N8 Nd1 O5 C56 162.5(8) . . . . ?
O2 Nd1 O6 C58 48.1(9) . . . . ?
O1 Nd1 O6 C58 93.0(9) . . . . ?
O4 Nd1 O6 C58 -160.9(9) . . . . ?
O5 Nd1 O6 C58 -27.6(9) . . . . ?
O3 Nd1 O6 C58 126.1(9) . . . . ?
O7 Nd1 O6 C58 -22.3(10) . . . . ?
N7 Nd1 O6 C58 -95.9(9) . . . . ?
N8 Nd1 O6 C58 -139.7(8) . . . . ?
N6 Os1 N1 C1 -124.7(18) . . . . ?
N5 Os1 N1 C1 -90.7(5) . . . . ?
N3 Os1 N1 C1 84.4(5) . . . . ?
N4 Os1 N1 C1 6.9(6) . . . . ?
N2 Os1 N1 C1 -179.8(6) . . . . ?
N6 Os1 N1 C5 55(2) . . . . ?
N5 Os1 N1 C5 89.0(4) . . . . ?
N3 Os1 N1 C5 -95.9(4) . . . . ?
N4 Os1 N1 C5 -173.5(4) . . . . ?
N2 Os1 N1 C5 -0.1(4) . . . . ?
N6 Os1 N2 C10 6.8(5) . . . . ?
N1 Os1 N2 C10 -178.3(6) . . . . ?
N5 Os1 N2 C10 85.2(5) . . . . ?
N3 Os1 N2 C10 -88.6(5) . . . . ?
N4 Os1 N2 C10 -115.8(16) . . . . ?
N6 Os1 N2 C6 -175.5(4) . . . . ?
N1 Os1 N2 C6 -0.5(4) . . . . ?
N5 Os1 N2 C6 -97.0(4) . . . . ?
N3 Os1 N2 C6 89.1(4) . . . . ?
N4 Os1 N2 C6 62.0(17) . . . . ?
N6 Os1 N3 C19 -101.2(5) . . . . ?
N1 Os1 N3 C19 75.8(5) . . . . ?
N5 Os1 N3 C19 -137.6(12) . . . . ?
N4 Os1 N3 C19 174.6(6) . . . . ?
N2 Os1 N3 C19 -2.0(6) . . . . ?
N6 Os1 N3 C23 73.2(5) . . . . ?
N1 Os1 N3 C23 -109.8(5) . . . . ?
N5 Os1 N3 C23 36.7(15) . . . . ?
N4 Os1 N3 C23 -11.0(4) . . . . ?
N2 Os1 N3 C23 172.4(4) . . . . ?
N6 Os1 N4 C28 91.0(6) . . . . ?
N1 Os1 N4 C28 -84.4(6) . . . . ?
N5 Os1 N4 C28 13.2(6) . . . . ?
N3 Os1 N4 C28 -173.4(6) . . . . ?
N2 Os1 N4 C28 -145.8(14) . . . . ?
N6 Os1 N4 C24 -85.7(5) . . . . ?
N1 Os1 N4 C24 98.9(5) . . . . ?
N5 Os1 N4 C24 -163.5(5) . . . . ?
N3 Os1 N4 C24 9.9(4) . . . . ?
N2 Os1 N4 C24 37.6(18) . . . . ?
N6 Os1 N5 C40 -5.1(4) . . . . ?
N1 Os1 N5 C40 178.4(4) . . . . ?
N3 Os1 N5 C40 32.1(16) . . . . ?
N4 Os1 N5 C40 78.8(5) . . . . ?
N2 Os1 N5 C40 -103.9(5) . . . . ?
N6 Os1 N5 C37 177.0(6) . . . . ?
N1 Os1 N5 C37 0.5(6) . . . . ?
N3 Os1 N5 C37 -145.9(12) . . . . ?
N4 Os1 N5 C37 -99.1(6) . . . . ?
N2 Os1 N5 C37 78.2(6) . . . . ?
N1 Os1 N6 C42 -141.8(17) . . . . ?
N5 Os1 N6 C42 -176.4(6) . . . . ?
N3 Os1 N6 C42 8.9(6) . . . . ?
N4 Os1 N6 C42 86.0(6) . . . . ?
N2 Os1 N6 C42 -87.7(6) . . . . ?
N1 Os1 N6 C41 41(2) . . . . ?
N5 Os1 N6 C41 6.3(4) . . . . ?
N3 Os1 N6 C41 -168.3(5) . . . . ?
N4 Os1 N6 C41 -91.2(5) . . . . ?
N2 Os1 N6 C41 95.1(5) . . . . ?
O2 Nd1 N7 C44 -42.7(7) . . . . ?
O1 Nd1 N7 C44 -163.5(5) . . . . ?
O6 Nd1 N7 C44 25.1(6) . . . . ?
O4 Nd1 N7 C44 96.9(6) . . . . ?
O5 Nd1 N7 C44 -42.1(6) . . . . ?
O3 Nd1 N7 C44 88.9(6) . . . . ?
O7 Nd1 N7 C44 -111.8(6) . . . . ?
N8 Nd1 N7 C44 174.6(6) . . . . ?
O2 Nd1 N7 C41 145.1(5) . . . . ?
O1 Nd1 N7 C41 24.4(6) . . . . ?
O6 Nd1 N7 C41 -147.1(5) . . . . ?
O4 Nd1 N7 C41 -75.2(5) . . . . ?
O5 Nd1 N7 C41 145.8(5) . . . . ?
O3 Nd1 N7 C41 -83.2(5) . . . . ?
O7 Nd1 N7 C41 76.1(5) . . . . ?
N8 Nd1 N7 C41 2.5(5) . . . . ?
O2 Nd1 N8 C40 -142.6(4) . . . . ?
O1 Nd1 N8 C40 -164.9(5) . . . . ?
O6 Nd1 N8 C40 50.1(6) . . . . ?
O4 Nd1 N8 C40 71.9(5) . . . . ?
O5 Nd1 N8 C40 -41.7(5) . . . . ?
O3 Nd1 N8 C40 131.4(5) . . . . ?
O7 Nd1 N8 C40 -88.6(5) . . . . ?
N7 Nd1 N8 C40 -1.1(4) . . . . ?
O2 Nd1 N8 C39 37.5(7) . . . . ?
O1 Nd1 N8 C39 15.2(6) . . . . ?
O6 Nd1 N8 C39 -129.7(6) . . . . ?
O4 Nd1 N8 C39 -108.0(6) . . . . ?
O5 Nd1 N8 C39 138.5(5) . . . . ?
O3 Nd1 N8 C39 -48.5(6) . . . . ?
O7 Nd1 N8 C39 91.5(6) . . . . ?
N7 Nd1 N8 C39 179.0(6) . . . . ?
C5 N1 C1 C2 -2.0(10) . . . . ?
Os1 N1 C1 C2 177.6(5) . . . . ?
N1 C1 C2 C3 1.1(11) . . . . ?
C1 C2 C3 C4 0.0(10) . . . . ?
C1 C2 C3 C11 178.7(6) . . . . ?
C2 C3 C4 C5 -0.1(9) . . . . ?
C11 C3 C4 C5 -178.9(6) . . . . ?
C1 N1 C5 C4 1.8(9) . . . . ?
Os1 N1 C5 C4 -177.9(5) . . . . ?
C1 N1 C5 C6 -179.6(5) . . . . ?
Os1 N1 C5 C6 0.7(7) . . . . ?
C3 C4 C5 N1 -0.8(9) . . . . ?
C3 C4 C5 C6 -179.2(6) . . . . ?
C10 N2 C6 C7 0.9(9) . . . . ?
Os1 N2 C6 C7 -177.0(5) . . . . ?
C10 N2 C6 C5 179.0(5) . . . . ?
Os1 N2 C6 C5 1.1(7) . . . . ?
N1 C5 C6 N2 -1.1(8) . . . . ?
C4 C5 C6 N2 177.4(6) . . . . ?
N1 C5 C6 C7 176.8(6) . . . . ?
C4 C5 C6 C7 -4.6(10) . . . . ?
N2 C6 C7 C8 -0.2(10) . . . . ?
C5 C6 C7 C8 -178.0(6) . . . . ?
C6 C7 C8 C9 -0.7(9) . . . . ?
C6 C7 C8 C15 178.4(6) . . . . ?
C7 C8 C9 C10 0.7(10) . . . . ?
C15 C8 C9 C10 -178.3(6) . . . . ?
C6 N2 C10 C9 -0.8(10) . . . . ?
Os1 N2 C10 C9 176.9(5) . . . . ?
C8 C9 C10 N2 0.0(10) . . . . ?
C2 C3 C11 C14 -112.7(7) . . . . ?
C4 C3 C11 C14 65.9(8) . . . . ?
C2 C3 C11 C13 127.2(7) . . . . ?
C4 C3 C11 C13 -54.1(8) . . . . ?
C2 C3 C11 C12 7.6(9) . . . . ?
C4 C3 C11 C12 -173.7(6) . . . . ?
C9 C8 C15 C17 -124.1(7) . . . . ?
C7 C8 C15 C17 56.9(9) . . . . ?
C9 C8 C15 C18 -3.5(9) . . . . ?
C7 C8 C15 C18 177.5(6) . . . . ?
C9 C8 C15 C16 116.7(7) . . . . ?
C7 C8 C15 C16 -62.4(8) . . . . ?
C23 N3 C19 C20 -2.1(10) . . . . ?
Os1 N3 C19 C20 172.2(5) . . . . ?
N3 C19 C20 C21 -2.2(11) . . . . ?
C19 C20 C21 C22 4.1(10) . . . . ?
C19 C20 C21 C29 -176.1(7) . . . . ?
C20 C21 C22 C23 -1.8(10) . . . . ?
C29 C21 C22 C23 178.4(6) . . . . ?
C19 N3 C23 C22 4.4(9) . . . . ?
Os1 N3 C23 C22 -170.4(5) . . . . ?
C19 N3 C23 C24 -174.8(6) . . . . ?
Os1 N3 C23 C24 10.3(7) . . . . ?
C21 C22 C23 N3 -2.5(10) . . . . ?
C21 C22 C23 C24 176.7(6) . . . . ?
C28 N4 C24 C25 -3.6(10) . . . . ?
Os1 N4 C24 C25 173.4(5) . . . . ?
C28 N4 C24 C23 175.6(6) . . . . ?
Os1 N4 C24 C23 -7.5(7) . . . . ?
N3 C23 C24 N4 -1.8(8) . . . . ?
C22 C23 C24 N4 179.0(6) . . . . ?
N3 C23 C24 C25 177.4(7) . . . . ?
C22 C23 C24 C25 -1.9(11) . . . . ?
N4 C24 C25 C26 1.9(12) . . . . ?
C23 C24 C25 C26 -177.2(7) . . . . ?
C24 C25 C26 C27 0.9(13) . . . . ?
C24 C25 C26 C33' 165.5(16) . . . . ?
C24 C25 C26 C33 -170.8(9) . . . . ?
C25 C26 C27 C28 -1.9(13) . . . . ?
C33' C26 C27 C28 -168.1(14) . . . . ?
C33 C26 C27 C28 169.1(10) . . . . ?
C24 N4 C28 C27 2.7(10) . . . . ?
Os1 N4 C28 C27 -174.0(6) . . . . ?
C26 C27 C28 N4 0.1(13) . . . . ?
C22 C21 C29 C30 -9.4(11) . . . . ?
C20 C21 C29 C30 170.8(7) . . . . ?
C22 C21 C29 C32 113.2(9) . . . . ?
C20 C21 C29 C32 -66.6(9) . . . . ?
C22 C21 C29 C31 -127.3(8) . . . . ?
C20 C21 C29 C31 52.9(9) . . . . ?
C27 C26 C33 C35 12.4(17) . . . . ?
C25 C26 C33 C35 -176.7(10) . . . . ?
C33' C26 C33 C35 -58(3) . . . . ?
C27 C26 C33 C36 138.4(12) . . . . ?
C25 C26 C33 C36 -50.7(15) . . . . ?
C33' C26 C33 C36 68(3) . . . . ?
C27 C26 C33 C34 -105.9(14) . . . . ?
C25 C26 C33 C34 65.0(14) . . . . ?
C33' C26 C33 C34 -176(4) . . . . ?
C27 C26 C33' C36' 137.7(19) . . . . ?
C25 C26 C33' C36' -27(3) . . . . ?
C33 C26 C33' C36' -100(4) . . . . ?
C27 C26 C33' C35' 11(3) . . . . ?
C25 C26 C33' C35' -154(2) . . . . ?
C33 C26 C33' C35' 133(5) . . . . ?
C27 C26 C33' C34' -103.3(19) . . . . ?
C25 C26 C33' C34' 92(2) . . . . ?
C33 C26 C33' C34' 19(3) . . . . ?
C40 N5 C37 C38 -0.4(10) . . . . ?
Os1 N5 C37 C38 177.6(6) . . . . ?
N5 C37 C38 C39 0.0(11) . . . . ?
C40 N8 C39 C38 -2.0(11) . . . . ?
Nd1 N8 C39 C38 177.8(6) . . . . ?
C37 C38 C39 N8 1.3(12) . . . . ?
C39 N8 C40 N5 1.7(10) . . . . ?
Nd1 N8 C40 N5 -178.2(5) . . . . ?
C39 N8 C40 C41 179.8(6) . . . . ?
Nd1 N8 C40 C41 -0.1(8) . . . . ?
C37 N5 C40 N8 -0.5(9) . . . . ?
Os1 N5 C40 N8 -178.7(5) . . . . ?
C37 N5 C40 C41 -178.6(6) . . . . ?
Os1 N5 C40 C41 3.2(7) . . . . ?
C44 N7 C41 N6 2.1(10) . . . . ?
Nd1 N7 C41 N6 174.8(5) . . . . ?
C44 N7 C41 C40 -176.4(6) . . . . ?
Nd1 N7 C41 C40 -3.7(8) . . . . ?
C42 N6 C41 N7 -2.7(10) . . . . ?
Os1 N6 C41 N7 174.9(5) . . . . ?
C42 N6 C41 C40 175.9(6) . . . . ?
Os1 N6 C41 C40 -6.5(7) . . . . ?
N8 C40 C41 N7 2.6(9) . . . . ?
N5 C40 C41 N7 -179.2(6) . . . . ?
N8 C40 C41 N6 -176.1(6) . . . . ?
N5 C40 C41 N6 2.2(8) . . . . ?
C41 N6 C42 C43 1.2(10) . . . . ?
Os1 N6 C42 C43 -176.0(6) . . . . ?
N6 C42 C43 C44 0.5(12) . . . . ?
C41 N7 C44 C43 -0.1(11) . . . . ?
Nd1 N7 C44 C43 -172.5(6) . . . . ?
C42 C43 C44 N7 -1.1(12) . . . . ?
Nd1 O1 C46 C47 -4.6(13) . . . . ?
Nd1 O1 C46 C45 175.6(4) . . . . ?
F14' C45 C46 O1 -129.4(8) . . . . ?
F15 C45 C46 O1 145.2(8) . . . . ?
F13 C45 C46 O1 20.3(9) . . . . ?
F13' C45 C46 O1 -5.2(9) . . . . ?
F15' C45 C46 O1 112.1(8) . . . . ?
F14 C45 C46 O1 -95.5(9) . . . . ?
F14' C45 C46 C47 50.8(10) . . . . ?
F15 C45 C46 C47 -34.7(10) . . . . ?
F13 C45 C46 C47 -159.5(8) . . . . ?
F13' C45 C46 C47 174.9(8) . . . . ?
F15' C45 C46 C47 -67.7(9) . . . . ?
F14 C45 C46 C47 84.6(9) . . . . ?
O1 C46 C47 C48 -1.3(13) . . . . ?
C45 C46 C47 C48 178.5(6) . . . . ?
Nd1 O2 C48 C47 7.1(12) . . . . ?
Nd1 O2 C48 C49 -171.7(5) . . . . ?
C46 C47 C48 O2 0.1(13) . . . . ?
C46 C47 C48 C49 178.9(7) . . . . ?
O2 C48 C49 F16 -43.4(10) . . . . ?
C47 C48 C49 F16 137.7(8) . . . . ?
O2 C48 C49 F17 -164.9(7) . . . . ?
C47 C48 C49 F17 16.2(11) . . . . ?
O2 C48 C49 F18 75.7(9) . . . . ?
C47 C48 C49 F18 -103.3(9) . . . . ?
Nd1 O3 C51 C52 19.6(13) . . . . ?
Nd1 O3 C51 C50 -158.9(6) . . . . ?
F19 C50 C51 O3 54.7(11) . . . . ?
F21 C50 C51 O3 179.6(8) . . . . ?
F20 C50 C51 O3 -61.9(11) . . . . ?
F19 C50 C51 C52 -124.0(10) . . . . ?
F21 C50 C51 C52 0.9(13) . . . . ?
F20 C50 C51 C52 119.3(9) . . . . ?
O3 C51 C52 C53 2.3(15) . . . . ?
C50 C51 C52 C53 -179.2(9) . . . . ?
Nd1 O4 C53 C52 -21.7(15) . . . . ?
Nd1 O4 C53 C54 155.8(7) . . . . ?
C51 C52 C53 O4 -1.3(16) . . . . ?
C51 C52 C53 C54 -178.7(9) . . . . ?
O4 C53 C54 F22 31.6(15) . . . . ?
C52 C53 C54 F22 -150.7(11) . . . . ?
O4 C53 C54 F24 156.2(10) . . . . ?
C52 C53 C54 F24 -26.0(15) . . . . ?
O4 C53 C54 F23 -90.1(12) . . . . ?
C52 C53 C54 F23 87.6(13) . . . . ?
Nd1 O5 C56 C57 -19.8(15) . . . . ?
Nd1 O5 C56 C55 158.6(8) . . . . ?
F27 C55 C56 O5 -68.2(16) . . . . ?
F26 C55 C56 O5 165.0(10) . . . . ?
F25 C55 C56 O5 53.2(15) . . . . ?
F27 C55 C56 C57 110.3(15) . . . . ?
F26 C55 C56 C57 -16.5(18) . . . . ?
F25 C55 C56 C57 -128.3(12) . . . . ?
O5 C56 C57 C58 -3.4(17) . . . . ?
C55 C56 C57 C58 178.3(11) . . . . ?
Nd1 O6 C58 C57 22.4(17) . . . . ?
Nd1 O6 C58 C59' -161.3(7) . . . . ?
Nd1 O6 C58 C59 -149.9(6) . . . . ?
C56 C57 C58 O6 2.0(18) . . . . ?
C56 C57 C58 C59' -174.2(10) . . . . ?
C56 C57 C58 C59 173.8(9) . . . . ?
F30' C59' C58 O6 -137.0(10) . . . . ?
F28' C59' C58 O6 -12.2(14) . . . . ?
F29' C59' C58 O6 107.1(11) . . . . ?
F30' C59' C58 C57 39.8(13) . . . . ?
F28' C59' C58 C57 164.5(11) . . . . ?
F29' C59' C58 C57 -76.1(12) . . . . ?
F30' C59' C58 C59 140(4) . . . . ?
F28' C59' C58 C59 -95(3) . . . . ?
F29' C59' C58 C59 24(3) . . . . ?
F29 C59 C58 O6 61.6(11) . . . . ?
F28 C59 C58 O6 -56.7(10) . . . . ?
F30 C59 C58 O6 -173.7(8) . . . . ?
F29 C59 C58 C57 -111.6(11) . . . . ?
F28 C59 C58 C57 130.2(10) . . . . ?
F30 C59 C58 C57 13.1(13) . . . . ?
F29 C59 C58 C59' 163(4) . . . . ?
F28 C59 C58 C59' 45(3) . . . . ?
F30 C59 C58 C59' -72(3) . . . . ?
